data_7719025
loop_
_publ_author_name
'Benz, Maximilian'
'Endra&#xdf;, Simon M J'
'Klap&#xf6;tke, Thomas M'
'Stierstorfer, J&#xf6;rg'
'Strey, Sadiq'

_publ_section_title
;
 1-Amino-5-nitriminotetrazolate as a promising anion in safe yet powerful
 energetic coordination compounds.
;
_journal_issue 15
_journal_name_full 'Dalton transactions (Cambridge, England : 2003)'
_journal_page_first 6156
_journal_page_last 6166
_journal_paper_doi 10.1039/d4dt03086a
_journal_volume 54
_journal_year 2025
_chemical_compound_source 'diaqua bis(1-amino-5-nitriminotetrazolato) iron(II) dihydrate'
_chemical_formula_moiety 'C2 H8 Fe N14 O6, 2(H2 O)'
_chemical_formula_sum 'C2 H12 Fe N14 O8'
_chemical_formula_weight 416.11
_chemical_name_systematic 'diaqua bis(1-amino-5-nitriminotetrazolato) iron(II) dihydrate'
_space_group_IT_number 2
_space_group_name_Hall '-P 1'
_space_group_name_H-M_alt 'P -1'
_symmetry_cell_setting triclinic
_symmetry_Int_Tables_number 2
_symmetry_space_group_name_Hall '-P 1'
_symmetry_space_group_name_H-M 'P -1'
_atom_sites_solution_hydrogens difmap
_atom_sites_solution_primary dual
_audit_creation_date 2024-03-12
_audit_creation_method
;
Olex2 1.5
(compiled 2023.08.24 svn.re1ec1418 for OlexSys, GUI svn.r6817)
;
_audit_update_record
;
2024-10-29 deposited with the CCDC.	2025-03-04 downloaded from the CCDC.
;
_cell_angle_alpha 74.463(2)
_cell_angle_beta 71.796(2)
_cell_angle_gamma 86.373(2)
_cell_formula_units_Z 1
_cell_length_a 6.4691(4)
_cell_length_b 6.9872(4)
_cell_length_c 8.3330(5)
_cell_measurement_reflns_used 6159
_cell_measurement_temperature 173.00
_cell_measurement_theta_max 29.58
_cell_measurement_theta_min 3.03
_cell_volume 344.65(4)
_computing_cell_refinement 'APEX2 v2012.4-3 (Bruker AXS)'
_computing_data_collection 'Bruker Instrument Service v3.0.21'
_computing_data_reduction 'SAINT V8.18C (Bruker AXS Inc., 2011)'
_computing_molecular_graphics 'Diamond 2.1c, Crystal Impact GbR'
_computing_publication_material 'Encifer 1.5.1, CCDC 2014'
_computing_structure_refinement 'SHELXL 2018/1 (Sheldrick, 2015)'
_computing_structure_solution 'SHELXT 2018/2 (Sheldrick, 2018)'
_diffrn_ambient_temperature 173.00
_diffrn_detector_area_resol_mean 7.3910
_diffrn_measured_fraction_theta_full 0.998
_diffrn_measured_fraction_theta_max 0.998
_diffrn_measurement_device_type 'D8 Venture'
_diffrn_measurement_method 'phi and omega scans'
_diffrn_radiation_monochromator graphite
_diffrn_radiation_type MoK\a
_diffrn_radiation_wavelength 0.71073
_diffrn_reflns_av_R_equivalents 0.0336
_diffrn_reflns_av_unetI/netI 0.0288
_diffrn_reflns_Laue_measured_fraction_full 0.998
_diffrn_reflns_Laue_measured_fraction_max 0.998
_diffrn_reflns_limit_h_max 8
_diffrn_reflns_limit_h_min -8
_diffrn_reflns_limit_k_max 9
_diffrn_reflns_limit_k_min -9
_diffrn_reflns_limit_l_max 11
_diffrn_reflns_limit_l_min -11
_diffrn_reflns_number 8421
_diffrn_reflns_point_group_measured_fraction_full 0.998
_diffrn_reflns_point_group_measured_fraction_max 0.998
_diffrn_reflns_theta_full 25.242
_diffrn_reflns_theta_max 29.592
_diffrn_reflns_theta_min 2.666
_diffrn_source 'rotating anode generator'
_exptl_absorpt_coefficient_mu 1.177
_exptl_absorpt_correction_T_max 0.6947
_exptl_absorpt_correction_T_min 0.6458
_exptl_absorpt_correction_type none
_exptl_absorpt_process_details
;
 SADABS 2016/2: Krause, L., Herbst-Irmer, R., Sheldrick G.M. & Stalke D.,
 J. Appl. Cryst. 48 (2015) 3-10
;
_exptl_crystal_colour yellow
_exptl_crystal_density_diffrn 2.005
_exptl_crystal_density_method 'not measured'
_exptl_crystal_description plate
_exptl_crystal_F_000 212
_exptl_crystal_size_max 0.12
_exptl_crystal_size_mid 0.1
_exptl_crystal_size_min 0.02
_refine_diff_density_max 0.424
_refine_diff_density_min -0.400
_refine_diff_density_rms 0.061
_refine_ls_extinction_method none
_refine_ls_goodness_of_fit_ref 1.128
_refine_ls_hydrogen_treatment refall
_refine_ls_matrix_type full
_refine_ls_number_parameters 139
_refine_ls_number_reflns 1924
_refine_ls_number_restraints 0
_refine_ls_restrained_S_all 1.128
_refine_ls_R_factor_all 0.0262
_refine_ls_R_factor_gt 0.0245
_refine_ls_shift/su_max 0.000
_refine_ls_shift/su_mean 0.000
_refine_ls_structure_factor_coef Fsqd
_refine_ls_weighting_details 'w=1/[\s^2^(Fo^2^)+(0.0168P)^2^+0.1948P] where P=(Fo^2^+2Fc^2^)/3'
_refine_ls_weighting_scheme calc
_refine_ls_wR_factor_gt 0.0599
_refine_ls_wR_factor_ref 0.0609
_reflns_Friedel_coverage 0.000
_reflns_number_gt 1836
_reflns_number_total 1924
_reflns_threshold_expression 'I > 2\s(I)'
_cod_data_source_file d4dt03086a2.cif
_cod_data_source_block cv065
_cod_database_code 7719025
_shelx_space_group_comment
;
The symmetry employed for this shelxl refinement is uniquely defined
by the following loop, which should always be used as a source of
symmetry information in preference to the above space-group names.
They are only intended as comments.
;
_olex2_submission_original_sample_id cv065
_olex2_submission_special_instructions 'No special instructions were received'

loop_
_space_group_symop_operation_xyz
'x, y, z'
'-x, -y, -z'

loop_
_atom_site_label
_atom_site_type_symbol
_atom_site_fract_x
_atom_site_fract_y
_atom_site_fract_z
_atom_site_U_iso_or_equiv
_atom_site_adp_type
_atom_site_occupancy
_atom_site_site_symmetry_order
_atom_site_calc_flag
_atom_site_refinement_flags_posn
_atom_site_refinement_flags_adp
_atom_site_refinement_flags_occupancy
_atom_site_disorder_assembly
_atom_site_disorder_group
Fe1 Fe 1.000000 0.500000 0.000000 0.01223(8) Uani 1 2 d S . P . .
O4 O 0.42055(17) 0.21479(16) 0.26553(13) 0.0179(2) Uani 1 1 d . . . . .
O3 O 0.72684(17) 0.39220(16) -0.02795(14) 0.0169(2) Uani 1 1 d . . . . .
O2 O 0.67142(18) 0.85644(15) 0.34755(14) 0.0205(2) Uani 1 1 d . . . . .
O1 O 0.7524(2) 0.90277(17) 0.06638(15) 0.0335(3) Uani 1 1 d . . . . .
N1 N 0.87818(18) 0.30216(16) 0.38351(14) 0.0124(2) Uani 1 1 d . . . . .
N7 N 0.74022(19) 0.79527(17) 0.21282(15) 0.0168(2) Uani 1 1 d . . . . .
N5 N 0.98399(19) 0.23819(17) 0.23318(14) 0.0136(2) Uani 1 1 d . . . . .
N4 N 0.72450(18) 0.49859(17) 0.54582(14) 0.0146(2) Uani 1 1 d . . . . .
N6 N 0.80670(18) 0.60791(16) 0.22057(14) 0.0135(2) Uani 1 1 d . . . . .
N2 N 0.85880(19) 0.19893(17) 0.54979(14) 0.0159(2) Uani 1 1 d . . . . .
N3 N 0.76641(19) 0.31794(17) 0.64433(14) 0.0164(2) Uani 1 1 d . . . . .
C1 C 0.79652(19) 0.48608(18) 0.38170(16) 0.0118(2) Uani 1 1 d . . . . .
H5A H 0.909(3) 0.137(3) 0.241(3) 0.025(5) Uiso 1 1 d . . . . .
H5B H 1.111(3) 0.208(3) 0.240(2) 0.022(5) Uiso 1 1 d . . . . .
H4A H 0.460(4) 0.114(4) 0.303(3) 0.037(6) Uiso 1 1 d . . . . .
H4B H 0.388(4) 0.269(3) 0.338(3) 0.033(6) Uiso 1 1 d . . . . .
H3A H 0.628(4) 0.347(3) 0.052(3) 0.029(5) Uiso 1 1 d . . . . .
H3B H 0.736(4) 0.342(3) -0.099(3) 0.039(6) Uiso 1 1 d . . . . .

loop_
_atom_site_aniso_label
_atom_site_aniso_U_11
_atom_site_aniso_U_22
_atom_site_aniso_U_33
_atom_site_aniso_U_23
_atom_site_aniso_U_13
_atom_site_aniso_U_12
Fe1 0.01352(13) 0.01206(13) 0.01048(13) -0.00369(9) -0.00239(9) 0.00137(9)
O4 0.0220(5) 0.0155(5) 0.0149(5) -0.0050(4) -0.0035(4) 0.0036(4)
O3 0.0165(5) 0.0218(5) 0.0121(4) -0.0063(4) -0.0019(4) -0.0027(4)
O2 0.0274(5) 0.0177(5) 0.0202(5) -0.0120(4) -0.0084(4) 0.0086(4)
O1 0.0556(8) 0.0188(5) 0.0174(5) -0.0006(4) -0.0055(5) 0.0150(5)
N1 0.0146(5) 0.0116(5) 0.0105(5) -0.0035(4) -0.0028(4) 0.0011(4)
N7 0.0180(5) 0.0135(5) 0.0179(5) -0.0057(4) -0.0036(4) 0.0036(4)
N5 0.0158(5) 0.0131(5) 0.0126(5) -0.0067(4) -0.0028(4) 0.0027(4)
N4 0.0147(5) 0.0165(5) 0.0122(5) -0.0050(4) -0.0025(4) -0.0002(4)
N6 0.0166(5) 0.0105(5) 0.0124(5) -0.0040(4) -0.0029(4) 0.0034(4)
N2 0.0181(5) 0.0163(5) 0.0118(5) -0.0015(4) -0.0043(4) -0.0012(4)
N3 0.0180(5) 0.0183(5) 0.0123(5) -0.0037(4) -0.0035(4) -0.0014(4)
C1 0.0097(5) 0.0122(5) 0.0138(6) -0.0053(5) -0.0025(4) 0.0000(4)

loop_
_atom_type_symbol
_atom_type_description
_atom_type_scat_dispersion_real
_atom_type_scat_dispersion_imag
_atom_type_scat_source
C C 0.0033 0.0016 'International Tables Vol C Tables 4.2.6.8 and 6.1.1.4'
H H 0.0000 0.0000 'International Tables Vol C Tables 4.2.6.8 and 6.1.1.4'
Fe Fe 0.3463 0.8444 'International Tables Vol C Tables 4.2.6.8 and 6.1.1.4'
N N 0.0061 0.0033 'International Tables Vol C Tables 4.2.6.8 and 6.1.1.4'
O O 0.0106 0.0060 'International Tables Vol C Tables 4.2.6.8 and 6.1.1.4'

loop_
_geom_angle_atom_site_label_1
_geom_angle_atom_site_label_2
_geom_angle_atom_site_label_3
_geom_angle
_geom_angle_site_symmetry_1
_geom_angle_site_symmetry_3
_geom_angle_publ_flag
O3 Fe1 O3 180.0 . 2_765 ?
O3 Fe1 N5 90.31(4) . . ?
O3 Fe1 N5 89.69(4) 2_765 . ?
O3 Fe1 N5 89.69(4) . 2_765 ?
O3 Fe1 N5 90.31(4) 2_765 2_765 ?
O3 Fe1 N6 91.95(4) . . ?
O3 Fe1 N6 88.05(4) . 2_765 ?
O3 Fe1 N6 91.95(4) 2_765 2_765 ?
O3 Fe1 N6 88.05(4) 2_765 . ?
N5 Fe1 N5 180.0 2_765 . ?
N6 Fe1 N5 103.37(4) 2_765 . ?
N6 Fe1 N5 103.37(4) . 2_765 ?
N6 Fe1 N5 76.63(4) . . ?
N6 Fe1 N5 76.63(4) 2_765 2_765 ?
N6 Fe1 N6 180.0 . 2_765 ?
H4A O4 H4B 108(2) . . ?
Fe1 O3 H3A 121.8(15) . . ?
Fe1 O3 H3B 121.0(18) . . ?
H3A O3 H3B 109(2) . . ?
N2 N1 N5 125.75(10) . . ?
N2 N1 C1 109.65(10) . . ?
C1 N1 N5 124.36(10) . . ?
O2 N7 N6 121.40(11) . . ?
O1 N7 O2 122.18(12) . . ?
O1 N7 N6 116.42(11) . . ?
Fe1 N5 H5A 115.4(13) . . ?
Fe1 N5 H5B 110.5(13) . . ?
N1 N5 Fe1 106.98(7) . . ?
N1 N5 H5A 105.3(13) . . ?
N1 N5 H5B 104.9(13) . . ?
H5A N5 H5B 112.9(18) . . ?
C1 N4 N3 105.24(10) . . ?
N7 N6 Fe1 125.54(8) . . ?
N7 N6 C1 117.51(11) . . ?
C1 N6 Fe1 115.20(8) . . ?
N3 N2 N1 105.12(10) . . ?
N2 N3 N4 112.37(10) . . ?
N1 C1 N6 115.95(11) . . ?
N4 C1 N1 107.62(11) . . ?
N4 C1 N6 136.43(12) . . ?

loop_
_geom_bond_atom_site_label_1
_geom_bond_atom_site_label_2
_geom_bond_distance
_geom_bond_site_symmetry_2
_geom_bond_publ_flag
Fe1 O3 2.0649(10) . ?
Fe1 O3 2.0649(10) 2_765 ?
Fe1 N5 2.2642(11) . ?
Fe1 N5 2.2642(11) 2_765 ?
Fe1 N6 2.1674(11) . ?
Fe1 N6 2.1674(11) 2_765 ?
O4 H4A 0.76(3) . ?
O4 H4B 0.77(2) . ?
O3 H3A 0.77(2) . ?
O3 H3B 0.75(2) . ?
O2 N7 1.2498(15) . ?
O1 N7 1.2313(16) . ?
N1 N5 1.4011(15) . ?
N1 N2 1.3503(15) . ?
N1 C1 1.3563(16) . ?
N7 N6 1.3430(15) . ?
N5 H5A 0.86(2) . ?
N5 H5B 0.85(2) . ?
N4 N3 1.3716(16) . ?
N4 C1 1.3251(16) . ?
N6 C1 1.3680(16) . ?
N2 N3 1.2897(16) . ?

loop_
_geom_contact_atom_site_label_1
_geom_contact_atom_site_label_2
_geom_contact_distance
_geom_contact_site_symmetry_1
_geom_contact_site_symmetry_2
_geom_contact_publ_flag
? ? ? ? ? ?

loop_
_geom_hbond_atom_site_label_D
_geom_hbond_atom_site_label_H
_geom_hbond_atom_site_label_A
_geom_hbond_distance_DH
_geom_hbond_distance_HA
_geom_hbond_distance_DA
_geom_hbond_angle_DHA
_geom_hbond_site_symmetry_A
O4 H4B N4 0.77(2) 2.09(2) 2.8088(16) 157(2) 2_666

loop_
_geom_torsion_atom_site_label_1
_geom_torsion_atom_site_label_2
_geom_torsion_atom_site_label_3
_geom_torsion_atom_site_label_4
_geom_torsion
_geom_torsion_site_symmetry_1
_geom_torsion_site_symmetry_2
_geom_torsion_site_symmetry_3
_geom_torsion_site_symmetry_4
_geom_torsion_publ_flag
Fe1 N6 C1 N1 -10.05(14) . . . . ?
Fe1 N6 C1 N4 170.12(12) . . . . ?
O2 N7 N6 Fe1 -164.17(9) . . . . ?
O2 N7 N6 C1 -0.05(18) . . . . ?
O1 N7 N6 Fe1 15.34(18) . . . . ?
O1 N7 N6 C1 179.46(12) . . . . ?
N1 N2 N3 N4 -0.36(14) . . . . ?
N7 N6 C1 N1 -175.80(11) . . . . ?
N7 N6 C1 N4 4.4(2) . . . . ?
N5 N1 N2 N3 175.03(11) . . . . ?
N5 N1 C1 N4 -175.08(11) . . . . ?
N5 N1 C1 N6 5.04(18) . . . . ?
N2 N1 N5 Fe1 -171.50(10) . . . . ?
N2 N1 C1 N4 -0.45(14) . . . . ?
N2 N1 C1 N6 179.67(10) . . . . ?
N3 N4 C1 N1 0.22(13) . . . . ?
N3 N4 C1 N6 -179.94(14) . . . . ?
C1 N1 N5 Fe1 2.26(14) . . . . ?
C1 N1 N2 N3 0.50(14) . . . . ?
C1 N4 N3 N2 0.09(14) . . . . ?
